data_4102656
loop_
_publ_author_name
'Jos\'e R. Gal\'an-Mascar\'os'
'Eugenio Coronado'
'Paul A. Goddard'
'John Singleton'
'Amalia I. Coldea'
'John D. Wallis'
'Simon J. Coles'
'Antonio Alberola'

_publ_section_title
;
 A Chiral Ferromagnetic Molecular Metal
;
_journal_name_full 'Journal of the American Chemical Society'
_journal_page_first 9271
_journal_page_last 9273
_journal_paper_doi 10.1021/ja103147k
_journal_volume 132
_journal_year 2010
_chemical_absolute_configuration syn
_chemical_formula_sum 'C14 H16 S8'
_chemical_formula_weight 440.75
_chemical_name_systematic
; 
 ? 
;
_space_group_IT_number 1
_symmetry_cell_setting triclinic
_symmetry_space_group_name_Hall 'P 1'
_symmetry_space_group_name_H-M 'P 1'
_atom_sites_solution_hydrogens geom
_atom_sites_solution_primary direct
_atom_sites_solution_secondary difmap
_audit_creation_method SHELXL-97
_cell_angle_alpha 84.069(2)
_cell_angle_beta 86.195(2)
_cell_angle_gamma 69.564(3)
_cell_formula_units_Z 1
_cell_length_a 5.2508(2)
_cell_length_b 6.6452(3)
_cell_length_c 18.5082(9)
_cell_measurement_reflns_used 4551
_cell_measurement_temperature 120(2)
_cell_volume 601.60(5)
_computing_cell_refinement 'Bruker SAINT'
_computing_data_collection 'Bruker SMART'
_computing_data_reduction 'Bruker SAINT'
_computing_molecular_graphics PLATON
_computing_publication_material 'SHELXL-97 (Sheldrick, 1997)'
_computing_structure_refinement 'SHELXL-97 (Sheldrick, 1997)'
_computing_structure_solution
;
M.C. Burla, M. Camalli, B. Carrozzini, G.L. Cascarano, C. Giacovazzo,
G. Polidori, R. Spagna (2003).
SIR2002: the program. J. Appl. Cryst. 36,1103
;
_diffrn_ambient_temperature 120(2)
_diffrn_measured_fraction_theta_full 0.918
_diffrn_measured_fraction_theta_max 0.918
_diffrn_radiation_monochromator graphite
_diffrn_radiation_source 'fine-focus sealed tube'
_diffrn_radiation_type MoK\a
_diffrn_radiation_wavelength 0.71073
_diffrn_reflns_av_R_equivalents 0.0679
_diffrn_reflns_av_sigmaI/netI 0.0665
_diffrn_reflns_limit_h_max 6
_diffrn_reflns_limit_h_min -6
_diffrn_reflns_limit_k_max 8
_diffrn_reflns_limit_k_min -8
_diffrn_reflns_limit_l_max 23
_diffrn_reflns_limit_l_min -23
_diffrn_reflns_number 10178
_diffrn_reflns_theta_full 27.51
_diffrn_reflns_theta_max 27.51
_diffrn_reflns_theta_min 3.37
_exptl_absorpt_coefficient_mu 0.736
_exptl_absorpt_correction_T_max 0.996
_exptl_absorpt_correction_T_min 0.932
_exptl_absorpt_correction_type multi-scan
_exptl_absorpt_process_details 'SADABS, Bruker, 1997'
_exptl_crystal_colour brown
_exptl_crystal_density_diffrn 1.217
_exptl_crystal_density_method 'not measured'
_exptl_crystal_description plate
_exptl_crystal_F_000 228
_exptl_crystal_size_max 0.10
_exptl_crystal_size_mid 0.08
_exptl_crystal_size_min 0.005
_refine_diff_density_max 0.533
_refine_diff_density_min -0.653
_refine_diff_density_rms 0.072
_refine_ls_abs_structure_details 'Flack H D (1983), Acta Cryst. A39, 876-881'
_refine_ls_abs_structure_Flack 0.33(17)
_refine_ls_extinction_coef 0.058(18)
_refine_ls_extinction_expression Fc^*^=kFc[1+0.001xFc^2^\l^3^/sin(2\q)]^-1/4^
_refine_ls_extinction_method SHELXL
_refine_ls_goodness_of_fit_ref 1.070
_refine_ls_hydrogen_treatment noref
_refine_ls_matrix_type full
_refine_ls_number_parameters 200
_refine_ls_number_reflns 4551
_refine_ls_number_restraints 3
_refine_ls_restrained_S_all 1.070
_refine_ls_R_factor_all 0.0731
_refine_ls_R_factor_gt 0.0647
_refine_ls_shift/su_max 0.002
_refine_ls_shift/su_mean 0.000
_refine_ls_structure_factor_coef Fsqd
_refine_ls_weighting_details 'calc w=1/[\s^2^(Fo^2^)+(0.1010P)^2^+0.2958P] where P=(Fo^2^+2Fc^2^)/3'
_refine_ls_weighting_scheme calc
_refine_ls_wR_factor_gt 0.1746
_refine_ls_wR_factor_ref 0.1826
_reflns_number_gt 3847
_reflns_number_total 4551
_reflns_threshold_expression >2sigma(I)
_cod_data_source_file ja103147k_si_002.cif
_cod_data_source_block 1
_cod_database_code 4102656

loop_
_symmetry_equiv_pos_as_xyz
'x, y, z'

loop_
_atom_site_label
_atom_site_type_symbol
_atom_site_fract_x
_atom_site_fract_y
_atom_site_fract_z
_atom_site_U_iso_or_equiv
_atom_site_adp_type
_atom_site_occupancy
_atom_site_symmetry_multiplicity
_atom_site_calc_flag
S1 S 0.4276(3) 0.3787(2) 0.10031(7) 0.0477(4) Uani 1 1 d
S2 S 0.6685(3) -0.0914(2) 0.09820(9) 0.0542(4) Uani 1 1 d
S3 S 0.8600(3) 0.3644(2) 0.21839(7) 0.0527(4) Uani 1 1 d
S4 S 1.1033(3) -0.1049(2) 0.21546(8) 0.0584(4) Uani 1 1 d
S5 S 0.0438(3) 0.4417(2) -0.01501(8) 0.0515(4) Uani 1 1 d
S6 S 0.3098(4) -0.1181(3) -0.01392(10) 0.0674(5) Uani 1 1 d
S7 S 1.1894(5) 0.3905(3) 0.33673(11) 0.0884(8) Uani 1 1 d
S8 S 1.5016(3) -0.1602(3) 0.32844(9) 0.0694(6) Uani 1 1 d
C1 C 0.6714(11) 0.1421(9) 0.1331(2) 0.0424(12) Uani 1 1 d
C2 C 0.8545(10) 0.1325(8) 0.1829(3) 0.0454(12) Uani 1 1 d
C3 C 0.2964(13) 0.2609(10) 0.0394(3) 0.0495(13) Uani 1 1 d
C4 C 0.4061(11) 0.0442(9) 0.0398(3) 0.0463(12) Uani 1 1 d
C5 C 1.1168(14) 0.2241(11) 0.2817(3) 0.0532(14) Uani 1 1 d
C6 C 1.2325(10) 0.0136(8) 0.2778(2) 0.0362(10) Uani 1 1 d
C7 C -0.0776(10) 0.2710(8) -0.0640(3) 0.0459(11) Uani 1 1 d
H7 H -0.2044 0.2205 -0.0305 0.069 Uiso 1 1 calc
C8 C 0.1450(12) 0.0723(8) -0.0901(3) 0.0543(13) Uani 1 1 d
H8 H 0.2849 0.1184 -0.1196 0.081 Uiso 1 1 calc
C9 C 1.4971(14) 0.2154(11) 0.3834(3) 0.0644(17) Uani 1 1 d
H9 H 1.6622 0.2077 0.3520 0.097 Uiso 1 1 calc
C10 C 1.4913(11) -0.0044(9) 0.4042(3) 0.0521(12) Uani 1 1 d
H10 H 1.3242 0.0062 0.4351 0.078 Uiso 1 1 calc
C11 C -0.2428(16) 0.4165(11) -0.1254(4) 0.0641(19) Uani 1 1 d
H111 H -0.3773 0.5442 -0.1059 0.096 Uiso 1 1 calc
H112 H -0.3364 0.3382 -0.1492 0.096 Uiso 1 1 calc
H113 H -0.1216 0.4611 -0.1609 0.096 Uiso 1 1 calc
C12 C 0.031(2) -0.0529(11) -0.1367(6) 0.101(3) Uani 1 1 d
H121 H 0.1682 -0.1954 -0.1426 0.152 Uiso 1 1 calc
H122 H -0.0134 0.0263 -0.1845 0.152 Uiso 1 1 calc
H123 H -0.1328 -0.0697 -0.1127 0.152 Uiso 1 1 calc
C13 C 1.488(3) 0.3388(17) 0.4486(6) 0.120(4) Uani 1 1 d
H131 H 1.4733 0.4873 0.4320 0.179 Uiso 1 1 calc
H132 H 1.6547 0.2690 0.4758 0.179 Uiso 1 1 calc
H133 H 1.3302 0.3400 0.4802 0.179 Uiso 1 1 calc
C14 C 1.7466(16) -0.1492(13) 0.4470(4) 0.072(2) Uani 1 1 d
H141 H 1.7625 -0.3007 0.4474 0.108 Uiso 1 1 calc
H142 H 1.7278 -0.1088 0.4970 0.108 Uiso 1 1 calc
H143 H 1.9098 -0.1292 0.4235 0.108 Uiso 1 1 calc

loop_
_atom_site_aniso_label
_atom_site_aniso_U_11
_atom_site_aniso_U_22
_atom_site_aniso_U_33
_atom_site_aniso_U_23
_atom_site_aniso_U_13
_atom_site_aniso_U_12
S1 0.0480(7) 0.0395(8) 0.0516(7) -0.0135(6) -0.0136(6) -0.0056(6)
S2 0.0554(8) 0.0286(8) 0.0731(9) -0.0060(6) -0.0295(7) -0.0021(6)
S3 0.0722(10) 0.0498(9) 0.0366(6) -0.0032(5) -0.0211(6) -0.0183(8)
S4 0.0671(9) 0.0424(9) 0.0564(8) -0.0136(6) -0.0280(7) -0.0001(7)
S5 0.0576(9) 0.0301(8) 0.0662(9) -0.0082(6) -0.0253(7) -0.0089(6)
S6 0.0845(12) 0.0311(9) 0.0847(11) -0.0051(7) -0.0462(9) -0.0099(8)
S7 0.1177(17) 0.0446(11) 0.1034(15) -0.0084(9) -0.0784(13) -0.0149(11)
S8 0.0665(10) 0.0618(12) 0.0633(9) -0.0192(8) -0.0335(8) 0.0082(8)
C1 0.050(3) 0.059(3) 0.0248(19) 0.005(2) 0.0009(18) -0.030(3)
C2 0.049(3) 0.036(3) 0.044(2) -0.017(2) -0.015(2) 0.001(2)
C3 0.054(3) 0.045(3) 0.053(3) -0.019(2) -0.009(2) -0.016(3)
C4 0.044(3) 0.027(3) 0.062(3) -0.001(2) -0.020(2) -0.003(2)
C5 0.075(4) 0.054(4) 0.033(2) -0.005(2) -0.022(2) -0.020(3)
C6 0.035(2) 0.040(3) 0.032(2) 0.0007(19) -0.0087(17) -0.011(2)
C7 0.045(3) 0.040(3) 0.054(3) -0.0064(19) -0.0155(19) -0.014(2)
C8 0.061(3) 0.039(3) 0.059(3) -0.009(2) -0.030(2) -0.005(2)
C9 0.077(4) 0.067(4) 0.066(3) 0.016(3) -0.034(3) -0.046(3)
C10 0.048(3) 0.046(3) 0.057(3) -0.005(2) -0.015(2) -0.007(2)
C11 0.082(4) 0.041(4) 0.075(4) -0.010(3) -0.045(3) -0.018(3)
C12 0.132(7) 0.024(3) 0.137(7) -0.022(4) -0.095(6) 0.007(4)
C13 0.164(10) 0.076(6) 0.127(7) -0.006(5) -0.106(7) -0.034(7)
C14 0.069(4) 0.063(5) 0.076(4) -0.003(3) -0.033(4) -0.008(4)

loop_
_atom_type_symbol
_atom_type_description
_atom_type_scat_dispersion_real
_atom_type_scat_dispersion_imag
_atom_type_scat_source
C C 0.0033 0.0016 'International Tables Vol C Tables 4.2.6.8 and 6.1.1.4'
H H 0.0000 0.0000 'International Tables Vol C Tables 4.2.6.8 and 6.1.1.4'
S S 0.1246 0.1234 'International Tables Vol C Tables 4.2.6.8 and 6.1.1.4'

loop_
_geom_angle_atom_site_label_1
_geom_angle_atom_site_label_2
_geom_angle_atom_site_label_3
_geom_angle
C1 S1 C3 95.7(3)
C4 S2 C1 94.5(3)
C2 S3 C5 95.0(3)
C2 S4 C6 95.9(2)
C3 S5 C7 104.3(2)
C4 S6 C8 102.7(3)
C5 S7 C9 104.3(3)
C6 S8 C10 101.6(2)
C2 C1 S1 123.6(3)
C2 C1 S2 120.9(4)
S1 C1 S2 115.4(3)
C1 C2 S4 123.9(3)
C1 C2 S3 121.5(3)
S4 C2 S3 114.5(3)
C4 C3 S1 116.2(5)
C4 C3 S5 129.0(4)
S1 C3 S5 114.8(3)
C3 C4 S2 118.1(4)
C3 C4 S6 126.3(4)
S2 C4 S6 115.6(3)
C6 C5 S7 129.5(4)
C6 C5 S3 116.8(4)
S7 C5 S3 113.6(4)
C5 C6 S8 126.7(4)
C5 C6 S4 117.3(4)
S8 C6 S4 116.0(3)
C11 C7 C8 113.0(5)
C11 C7 S5 106.0(4)
C8 C7 S5 114.5(3)
C11 C7 H7 107.7
C8 C7 H7 107.7
S5 C7 H7 107.7
C7 C8 C12 111.7(5)
C7 C8 S6 111.8(4)
C12 C8 S6 106.1(5)
C7 C8 H8 109.0
C12 C8 H8 109.0
S6 C8 H8 109.0
C10 C9 C13 112.8(7)
C10 C9 S7 112.3(4)
C13 C9 S7 101.3(6)
C10 C9 H9 110.0
C13 C9 H9 110.0
S7 C9 H9 110.0
C9 C10 C14 112.1(5)
C9 C10 S8 114.9(4)
C14 C10 S8 102.5(4)
C9 C10 H10 109.0
C14 C10 H10 109.0
S8 C10 H10 109.0
C7 C11 H111 109.5
C7 C11 H112 109.5
H111 C11 H112 109.5
C7 C11 H113 109.5
H111 C11 H113 109.5
H112 C11 H113 109.5
C8 C12 H121 109.5
C8 C12 H122 109.5
H121 C12 H122 109.5
C8 C12 H123 109.5
H121 C12 H123 109.5
H122 C12 H123 109.5
C9 C13 H131 109.5
C9 C13 H132 109.5
H131 C13 H132 109.5
C9 C13 H133 109.5
H131 C13 H133 109.5
H132 C13 H133 109.5
C10 C14 H141 109.5
C10 C14 H142 109.5
H141 C14 H142 109.5
C10 C14 H143 109.5
H141 C14 H143 109.5
H142 C14 H143 109.5

loop_
_geom_bond_atom_site_label_1
_geom_bond_atom_site_label_2
_geom_bond_distance
S1 C1 1.726(6)
S1 C3 1.738(6)
S2 C4 1.735(6)
S2 C1 1.747(6)
S3 C2 1.747(5)
S3 C5 1.779(6)
S4 C2 1.740(5)
S4 C6 1.754(5)
S5 C3 1.741(7)
S5 C7 1.819(5)
S6 C4 1.753(6)
S6 C8 1.835(5)
S7 C5 1.728(6)
S7 C9 1.837(6)
S8 C6 1.738(5)
S8 C10 1.814(6)
C1 C2 1.356(5)
C3 C4 1.351(8)
C5 C6 1.324(8)
C7 C11 1.516(8)
C7 C8 1.524(7)
C7 H7 1.0000
C8 C12 1.534(9)
C8 H8 1.0000
C9 C10 1.481(8)
C9 C13 1.517(11)
C9 H9 1.0000
C10 C14 1.560(8)
C10 H10 1.0000
C11 H111 0.9800
C11 H112 0.9800
C11 H113 0.9800
C12 H121 0.9800
C12 H122 0.9800
C12 H123 0.9800
C13 H131 0.9800
C13 H132 0.9800
C13 H133 0.9800
C14 H141 0.9800
C14 H142 0.9800
C14 H143 0.9800

loop_
_cod_related_entry_id
_cod_related_entry_database
_cod_related_entry_code
1 ChemSpider 9526120
